data_1559654
loop_
_publ_author_name
'Homma, Chihiro'
'Takeshima, Aika'
'Kano, Taichi'
'Maruoka, Keiji'

_publ_section_title
;
 Construction of chiral \a-<i>tert</i>-amine scaffolds <i>via</i>
 amine-catalyzed asymmetric Mannich reactions of alkyl-substituted
 ketimines.
;
_journal_issue 4
_journal_name_full 'Chemical science'
_journal_page_first 1445
_journal_page_last 1450
_journal_paper_doi 10.1039/d0sc05269h
_journal_volume 12
_journal_year 2020
_chemical_absolute_configuration unk
_chemical_formula_moiety 'C31 H53 N O3 Si'
_chemical_formula_sum 'C31 H53 N O3 Si'
_chemical_formula_weight 515.83
_space_group_crystal_system orthorhombic
_space_group_IT_number 19
_space_group_name_Hall 'P 2ac 2ab'
_space_group_name_H-M_alt 'P 21 21 21'
_symmetry_cell_setting orthorhombic
_symmetry_space_group_name_H-M 'P 21 21 21'
_atom_sites_solution_hydrogens geom
_audit_creation_method SHELXL-2018/1
_audit_update_record
;
2020-01-24 deposited with the CCDC.	2020-11-26 downloaded from the CCDC.
;
_cell_angle_alpha 90
_cell_angle_beta 90
_cell_angle_gamma 90
_cell_formula_units_Z 4
_cell_length_a 13.1243(3)
_cell_length_b 15.2075(3)
_cell_length_c 16.3433(3)
_cell_measurement_reflns_used 31568
_cell_measurement_temperature 103(2)
_cell_measurement_theta_max 28.4120
_cell_measurement_theta_min 1.9690
_cell_volume 3261.92(12)
_computing_cell_refinement 'CrysAlisPro 1.171.40.53 (Rigaku OD, 2019)'
_computing_data_collection CrystalClear
_computing_data_reduction 'CrysAlisPro 1.171.40.53 (Rigaku OD, 2019)'
_computing_molecular_graphics 'Yadokari-XG 2009 (Wakita Nemoto et al., 2009)'
_computing_publication_material 'Yadokari-XG 2009 (Wakita,Nemoto et al., 2009)'
_computing_structure_refinement 'SHELXL-2018/1 (Sheldrick, 2018)'
_computing_structure_solution SHELXT
_diffrn_ambient_temperature 103(2)
_diffrn_measured_fraction_theta_full 1.000
_diffrn_measured_fraction_theta_max 1.000
_diffrn_measurement_device_type 'Rigaku Saturn'
_diffrn_measurement_method '\w scans'
_diffrn_radiation_monochromator graphite
_diffrn_radiation_type MoK\a
_diffrn_radiation_wavelength 0.71073
_diffrn_reflns_av_R_equivalents 0.0432
_diffrn_reflns_av_unetI/netI 0.0223
_diffrn_reflns_Laue_measured_fraction_full 1.000
_diffrn_reflns_Laue_measured_fraction_max 1.000
_diffrn_reflns_limit_h_max 15
_diffrn_reflns_limit_h_min -15
_diffrn_reflns_limit_k_max 18
_diffrn_reflns_limit_k_min -18
_diffrn_reflns_limit_l_max 19
_diffrn_reflns_limit_l_min -19
_diffrn_reflns_number 38852
_diffrn_reflns_point_group_measured_fraction_full 1.000
_diffrn_reflns_point_group_measured_fraction_max 1.000
_diffrn_reflns_theta_full 25.242
_diffrn_reflns_theta_max 25.249
_diffrn_reflns_theta_min 1.990
_diffrn_source 'fine-focus sealed X-ray tube'
_exptl_absorpt_coefficient_mu 0.100
_exptl_absorpt_correction_T_max 1.00000
_exptl_absorpt_correction_T_min 0.77578
_exptl_absorpt_correction_type multi-scan
_exptl_absorpt_process_details
;
CrysAlisPro 1.171.40.53 (Rigaku Oxford Diffraction, 2019)
Empirical absorption correction using spherical harmonics,
 implemented in SCALE3 ABSPACK scaling algorithm.
;
_exptl_crystal_colour colorless
_exptl_crystal_density_diffrn 1.050
_exptl_crystal_description needle
_exptl_crystal_F_000 1136
_exptl_crystal_size_max 0.40
_exptl_crystal_size_mid 0.10
_exptl_crystal_size_min 0.06
_refine_diff_density_max 0.192
_refine_diff_density_min -0.141
_refine_diff_density_rms 0.029
_refine_ls_abs_structure_details
;
 Flack x determined using 2412 quotients [(I+)-(I-)]/[(I+)+(I-)]
 (Parsons, Flack and Wagner, Acta Cryst. B69 (2013) 249-259).
;
_refine_ls_abs_structure_Flack -0.05(4)
_refine_ls_extinction_method none
_refine_ls_goodness_of_fit_ref 1.040
_refine_ls_matrix_type full
_refine_ls_number_parameters 336
_refine_ls_number_reflns 5908
_refine_ls_number_restraints 0
_refine_ls_restrained_S_all 1.040
_refine_ls_R_factor_all 0.0295
_refine_ls_R_factor_gt 0.0275
_refine_ls_shift/su_max 0.001
_refine_ls_shift/su_mean 0.000
_refine_ls_structure_factor_coef Fsqd
_refine_ls_weighting_details 'w=1/[\s^2^(Fo^2^)+(0.0346P)^2^+0.6432P] where P=(Fo^2^+2Fc^2^)/3'
_refine_ls_weighting_scheme calc
_refine_ls_wR_factor_gt 0.0667
_refine_ls_wR_factor_ref 0.0680
_reflns_Friedel_coverage 0.782
_reflns_Friedel_fraction_full 1.000
_reflns_Friedel_fraction_max 1.000
_reflns_number_gt 5670
_reflns_number_total 5908
_reflns_threshold_expression 'I > 2\s(I)'
_cod_data_source_file d0sc05269h2.cif
_cod_data_source_block ch
_cod_depositor_comments
;Adding full bibliography for 1559654.cif.

 Adding full bibliography for 1559654.cif.
;
_cod_database_code 1559654
_shelx_shelxl_version_number 2018/1
_shelx_space_group_comment
;
The symmetry employed for this shelxl refinement is uniquely defined
by the following loop, which should always be used as a source of
symmetry information in preference to the above space-group names.
They are only intended as comments.
;
_shelx_estimated_absorpt_t_min 0.961
_shelx_estimated_absorpt_t_max 0.994

loop_
_space_group_symop_operation_xyz
'x, y, z'
'-x+1/2, -y, z+1/2'
'x+1/2, -y+1/2, -z'
'-x, y+1/2, -z+1/2'

loop_
_atom_site_label
_atom_site_type_symbol
_atom_site_fract_x
_atom_site_fract_y
_atom_site_fract_z
_atom_site_U_iso_or_equiv
_atom_site_adp_type
_atom_site_occupancy
_atom_site_site_symmetry_order
_atom_site_calc_flag
_atom_site_refinement_flags_posn
_atom_site_refinement_flags_adp
_atom_site_refinement_flags_occupancy
_atom_site_disorder_assembly
_atom_site_disorder_group
C1 C 0.59614(13) 0.76149(11) 0.56603(10) 0.0131(4) Uani 1 1 d . . . . .
N1 N 0.64418(12) 0.69525(9) 0.51245(8) 0.0150(3) Uani 1 1 d . . . . .
H1 H 0.711191 0.694148 0.510951 0.018 Uiso 1 1 calc R U . . .
C2 C 0.59456(14) 0.63657(11) 0.46582(10) 0.0137(4) Uani 1 1 d . . . . .
O1 O 0.50241(9) 0.62732(8) 0.46155(8) 0.0182(3) Uani 1 1 d . . . . .
O2 O 0.66320(9) 0.58801(8) 0.42440(8) 0.0179(3) Uani 1 1 d . . . . .
C3 C 0.63083(16) 0.51516(12) 0.37067(12) 0.0218(4) Uani 1 1 d . . . . .
C4 C 0.73195(17) 0.48356(15) 0.33682(14) 0.0330(5) Uani 1 1 d . . . . .
H4 H 0.766145 0.532177 0.308625 0.050 Uiso 1 1 calc R U . . .
H4A H 0.720093 0.435391 0.298140 0.050 Uiso 1 1 calc R U . . .
H4B H 0.774975 0.462682 0.381813 0.050 Uiso 1 1 calc R U . . .
C5 C 0.5783(2) 0.44498(14) 0.42047(16) 0.0388(6) Uani 1 1 d . . . . .
H5 H 0.620517 0.429986 0.467929 0.058 Uiso 1 1 calc R U . . .
H5A H 0.568232 0.392495 0.386637 0.058 Uiso 1 1 calc R U . . .
H5B H 0.512071 0.466885 0.439200 0.058 Uiso 1 1 calc R U . . .
C6 C 0.56412(17) 0.54991(16) 0.30193(13) 0.0307(5) Uani 1 1 d . . . . .
H6 H 0.498754 0.569567 0.324414 0.046 Uiso 1 1 calc R U . . .
H6A H 0.552267 0.503105 0.261828 0.046 Uiso 1 1 calc R U . . .
H6B H 0.598310 0.599481 0.275202 0.046 Uiso 1 1 calc R U . . .
C7 C 0.51498(13) 0.71945(11) 0.61545(10) 0.0134(4) Uani 1 1 d . . . . .
C8 C 0.45179(14) 0.68539(11) 0.65831(11) 0.0154(4) Uani 1 1 d . . . . .
Si1 Si 0.36448(4) 0.61481(3) 0.71673(3) 0.01461(11) Uani 1 1 d . . . . .
C9 C 0.40778(18) 0.49923(13) 0.69348(13) 0.0279(5) Uani 1 1 d . . . . .
H9 H 0.367354 0.458080 0.728467 0.033 Uiso 1 1 calc R U . . .
C10 C 0.3872(2) 0.47578(15) 0.60364(14) 0.0421(6) Uani 1 1 d . . . . .
H10 H 0.423679 0.517004 0.568044 0.063 Uiso 1 1 calc R U . . .
H10A H 0.313923 0.479589 0.592700 0.063 Uiso 1 1 calc R U . . .
H10B H 0.410895 0.415790 0.592802 0.063 Uiso 1 1 calc R U . . .
C11 C 0.52095(19) 0.48581(15) 0.71352(18) 0.0423(6) Uani 1 1 d . . . . .
H11 H 0.539932 0.424617 0.702541 0.063 Uiso 1 1 calc R U . . .
H11A H 0.532911 0.499211 0.771379 0.063 Uiso 1 1 calc R U . . .
H11B H 0.562265 0.525044 0.679430 0.063 Uiso 1 1 calc R U . . .
C12 C 0.38260(16) 0.63954(13) 0.82913(11) 0.0225(4) Uani 1 1 d . . . . .
H12 H 0.448011 0.610608 0.845248 0.027 Uiso 1 1 calc R U . . .
C13 C 0.29977(17) 0.59805(14) 0.88289(12) 0.0287(5) Uani 1 1 d . . . . .
H13 H 0.321306 0.599709 0.940288 0.043 Uiso 1 1 calc R U . . .
H13A H 0.288956 0.536870 0.866164 0.043 Uiso 1 1 calc R U . . .
H13B H 0.236112 0.631044 0.876589 0.043 Uiso 1 1 calc R U . . .
C14 C 0.3956(2) 0.73717(15) 0.84871(14) 0.0373(6) Uani 1 1 d . . . . .
H14 H 0.332330 0.768521 0.835843 0.056 Uiso 1 1 calc R U . . .
H14A H 0.451418 0.761359 0.815886 0.056 Uiso 1 1 calc R U . . .
H14B H 0.411277 0.744231 0.906964 0.056 Uiso 1 1 calc R U . . .
C15 C 0.23230(15) 0.63373(14) 0.67669(12) 0.0252(5) Uani 1 1 d . . . . .
H15 H 0.237577 0.629578 0.615768 0.030 Uiso 1 1 calc R U . . .
C16 C 0.15398(17) 0.56377(18) 0.70229(14) 0.0409(6) Uani 1 1 d . . . . .
H16 H 0.141283 0.568232 0.761236 0.061 Uiso 1 1 calc R U . . .
H16A H 0.180565 0.505146 0.689492 0.061 Uiso 1 1 calc R U . . .
H16B H 0.090153 0.573344 0.672468 0.061 Uiso 1 1 calc R U . . .
C17 C 0.19321(17) 0.72597(17) 0.69466(14) 0.0377(6) Uani 1 1 d . . . . .
H17 H 0.128012 0.735000 0.666667 0.057 Uiso 1 1 calc R U . . .
H17A H 0.242797 0.769330 0.675111 0.057 Uiso 1 1 calc R U . . .
H17B H 0.183660 0.732961 0.753774 0.057 Uiso 1 1 calc R U . . .
C18 C 0.68070(13) 0.79370(11) 0.62643(10) 0.0138(4) Uani 1 1 d . . . . .
H18 H 0.646755 0.833766 0.666565 0.017 Uiso 1 1 calc R U . . .
C19 C 0.76505(14) 0.84696(12) 0.58526(11) 0.0167(4) Uani 1 1 d . . . . .
H19 H 0.735143 0.898238 0.556696 0.020 Uiso 1 1 calc R U . . .
H19A H 0.813251 0.868980 0.627110 0.020 Uiso 1 1 calc R U . . .
O3 O 0.81778(10) 0.79290(9) 0.52809(9) 0.0245(3) Uani 1 1 d . . . . .
H3 H 0.876123 0.813705 0.519646 0.037 Uiso 1 1 calc R U . . .
C20 C 0.72587(15) 0.71662(12) 0.67613(11) 0.0178(4) Uani 1 1 d . . . . .
H20 H 0.669870 0.677203 0.693503 0.021 Uiso 1 1 calc R U . . .
H20A H 0.772133 0.682343 0.640465 0.021 Uiso 1 1 calc R U . . .
C21 C 0.78411(15) 0.74664(12) 0.75106(11) 0.0171(4) Uani 1 1 d . . . . .
C22 C 0.73231(16) 0.76531(14) 0.82334(12) 0.0248(4) Uani 1 1 d . . . . .
H22 H 0.660246 0.759804 0.825162 0.030 Uiso 1 1 calc R U . . .
C23 C 0.78481(18) 0.79185(14) 0.89267(13) 0.0311(5) Uani 1 1 d . . . . .
H23 H 0.748545 0.804180 0.941645 0.037 Uiso 1 1 calc R U . . .
C24 C 0.88937(17) 0.80046(13) 0.89094(12) 0.0275(5) Uani 1 1 d . . . . .
H24 H 0.925240 0.818783 0.938463 0.033 Uiso 1 1 calc R U . . .
C25 C 0.94131(16) 0.78228(14) 0.81978(13) 0.0268(5) Uani 1 1 d . . . . .
H25 H 1.013344 0.788214 0.818152 0.032 Uiso 1 1 calc R U . . .
C26 C 0.88897(15) 0.75532(13) 0.75035(12) 0.0221(4) Uani 1 1 d . . . . .
H26 H 0.925715 0.742648 0.701677 0.026 Uiso 1 1 calc R U . . .
C27 C 0.55122(14) 0.83630(11) 0.51354(11) 0.0146(4) Uani 1 1 d . . . . .
H27 H 0.606148 0.860878 0.478893 0.018 Uiso 1 1 calc R U . . .
H27A H 0.499008 0.811124 0.476627 0.018 Uiso 1 1 calc R U . . .
C28 C 0.50294(15) 0.91117(12) 0.56212(11) 0.0177(4) Uani 1 1 d . . . . .
H28 H 0.553255 0.933454 0.602206 0.021 Uiso 1 1 calc R U . . .
H28A H 0.444101 0.887810 0.593166 0.021 Uiso 1 1 calc R U . . .
C29 C 0.46677(15) 0.98777(12) 0.50888(12) 0.0183(4) Uani 1 1 d . . . . .
H29 H 0.445229 1.036477 0.545165 0.022 Uiso 1 1 calc R U . . .
H29A H 0.525130 1.009076 0.476016 0.022 Uiso 1 1 calc R U . . .
C30 C 0.37955(15) 0.96620(13) 0.45129(12) 0.0219(4) Uani 1 1 d . . . . .
H30 H 0.326268 0.933930 0.481904 0.026 Uiso 1 1 calc R U . . .
H30A H 0.404877 0.927088 0.407347 0.026 Uiso 1 1 calc R U . . .
C31 C 0.33259(18) 1.04768(15) 0.41289(13) 0.0339(5) Uani 1 1 d . . . . .
H31 H 0.305358 1.085800 0.456009 0.051 Uiso 1 1 calc R U . . .
H31A H 0.277354 1.030213 0.375964 0.051 Uiso 1 1 calc R U . . .
H31B H 0.384786 1.079575 0.381939 0.051 Uiso 1 1 calc R U . . .

loop_
_atom_site_aniso_label
_atom_site_aniso_U_11
_atom_site_aniso_U_22
_atom_site_aniso_U_33
_atom_site_aniso_U_23
_atom_site_aniso_U_13
_atom_site_aniso_U_12
C1 0.0120(9) 0.0123(8) 0.0149(8) -0.0029(7) 0.0028(7) -0.0012(7)
N1 0.0099(7) 0.0165(7) 0.0185(7) -0.0057(6) 0.0024(6) -0.0001(6)
C2 0.0142(9) 0.0132(8) 0.0137(8) -0.0006(7) 0.0007(7) 0.0028(7)
O1 0.0110(7) 0.0205(7) 0.0232(7) -0.0060(6) -0.0015(5) 0.0006(5)
O2 0.0146(7) 0.0183(6) 0.0209(6) -0.0100(5) -0.0023(5) 0.0042(5)
C3 0.0227(10) 0.0191(9) 0.0236(9) -0.0120(8) -0.0019(8) 0.0009(8)
C4 0.0276(12) 0.0353(12) 0.0361(12) -0.0211(10) -0.0024(10) 0.0094(10)
C5 0.0535(16) 0.0188(10) 0.0442(13) -0.0089(10) 0.0075(12) -0.0032(10)
C6 0.0272(12) 0.0409(13) 0.0241(11) -0.0144(9) -0.0060(9) 0.0020(10)
C7 0.0141(9) 0.0114(8) 0.0147(8) -0.0026(7) -0.0028(7) 0.0016(7)
C8 0.0142(9) 0.0136(8) 0.0183(9) 0.0013(7) -0.0002(8) 0.0005(7)
Si1 0.0137(2) 0.0153(2) 0.0148(2) 0.00401(19) 0.0009(2) -0.0016(2)
C9 0.0369(12) 0.0156(9) 0.0312(11) 0.0042(8) 0.0107(9) -0.0029(9)
C10 0.0672(18) 0.0253(11) 0.0338(12) -0.0100(10) 0.0175(12) -0.0150(12)
C11 0.0442(14) 0.0259(11) 0.0567(15) 0.0115(11) 0.0168(13) 0.0165(10)
C12 0.0236(11) 0.0270(10) 0.0169(9) 0.0028(8) -0.0015(8) 0.0006(8)
C13 0.0366(12) 0.0315(11) 0.0179(10) 0.0050(8) 0.0035(9) -0.0012(10)
C14 0.0547(16) 0.0325(12) 0.0248(11) -0.0060(9) 0.0037(11) -0.0132(11)
C15 0.0156(10) 0.0413(13) 0.0189(9) 0.0095(9) -0.0002(8) -0.0035(9)
C16 0.0207(12) 0.0666(17) 0.0352(12) 0.0143(11) -0.0043(10) -0.0181(12)
C17 0.0247(12) 0.0519(15) 0.0365(13) 0.0156(11) 0.0029(9) 0.0155(11)
C18 0.0131(9) 0.0127(8) 0.0156(9) -0.0038(7) 0.0009(7) 0.0002(7)
C19 0.0135(9) 0.0156(9) 0.0208(9) -0.0042(7) 0.0002(8) -0.0015(7)
O3 0.0145(7) 0.0265(7) 0.0324(8) -0.0119(6) 0.0101(6) -0.0072(6)
C20 0.0177(10) 0.0151(9) 0.0205(9) -0.0022(7) -0.0020(8) 0.0013(8)
C21 0.0195(10) 0.0112(8) 0.0205(9) 0.0015(7) -0.0027(8) 0.0014(8)
C22 0.0215(11) 0.0270(11) 0.0260(10) -0.0039(9) -0.0008(9) 0.0052(9)
C23 0.0411(14) 0.0323(12) 0.0200(10) -0.0056(9) 0.0003(10) 0.0123(10)
C24 0.0400(13) 0.0200(10) 0.0224(10) -0.0023(8) -0.0126(9) 0.0005(9)
C25 0.0236(11) 0.0280(11) 0.0288(11) 0.0055(9) -0.0076(9) -0.0067(9)
C26 0.0210(11) 0.0251(10) 0.0201(9) 0.0013(8) 0.0008(8) -0.0027(9)
C27 0.0147(9) 0.0156(9) 0.0136(8) -0.0009(7) 0.0015(7) -0.0026(7)
C28 0.0184(10) 0.0164(9) 0.0185(9) -0.0020(7) -0.0008(8) 0.0014(7)
C29 0.0176(10) 0.0151(9) 0.0222(9) -0.0008(7) 0.0006(8) -0.0012(7)
C30 0.0190(10) 0.0243(9) 0.0223(9) 0.0005(8) 0.0000(8) -0.0023(8)
C31 0.0346(13) 0.0391(12) 0.0280(11) 0.0067(10) -0.0041(10) 0.0061(11)

loop_
_atom_type_symbol
_atom_type_description
_atom_type_scat_dispersion_real
_atom_type_scat_dispersion_imag
_atom_type_scat_source
C C 0.0033 0.0016 'International Tables Vol C Tables 4.2.6.8 and 6.1.1.4'
H H 0.0000 0.0000 'International Tables Vol C Tables 4.2.6.8 and 6.1.1.4'
N N 0.0061 0.0033 'International Tables Vol C Tables 4.2.6.8 and 6.1.1.4'
Si Si 0.0817 0.0704 'International Tables Vol C Tables 4.2.6.8 and 6.1.1.4'
O O 0.0106 0.0060 'International Tables Vol C Tables 4.2.6.8 and 6.1.1.4'

loop_
_geom_angle_atom_site_label_1
_geom_angle_atom_site_label_2
_geom_angle_atom_site_label_3
_geom_angle
_geom_angle_site_symmetry_1
_geom_angle_site_symmetry_3
_geom_angle_publ_flag
N1 C1 C7 109.63(14) . . ?
N1 C1 C27 109.68(14) . . ?
C7 C1 C27 110.29(14) . . ?
N1 C1 C18 106.56(14) . . ?
C7 C1 C18 107.53(14) . . ?
C27 C1 C18 113.05(14) . . ?
C2 N1 C1 125.69(15) . . ?
C2 N1 H1 117.2 . . ?
C1 N1 H1 117.2 . . ?
O1 C2 N1 126.18(16) . . ?
O1 C2 O2 124.83(16) . . ?
N1 C2 O2 108.99(15) . . ?
C2 O2 C3 121.19(14) . . ?
O2 C3 C5 109.96(16) . . ?
O2 C3 C4 101.72(15) . . ?
C5 C3 C4 111.87(18) . . ?
O2 C3 C6 110.16(15) . . ?
C5 C3 C6 112.44(19) . . ?
C4 C3 C6 110.18(17) . . ?
C3 C4 H4 109.5 . . ?
C3 C4 H4A 109.5 . . ?
H4 C4 H4A 109.5 . . ?
C3 C4 H4B 109.5 . . ?
H4 C4 H4B 109.5 . . ?
H4A C4 H4B 109.5 . . ?
C3 C5 H5 109.5 . . ?
C3 C5 H5A 109.5 . . ?
H5 C5 H5A 109.5 . . ?
C3 C5 H5B 109.5 . . ?
H5 C5 H5B 109.5 . . ?
H5A C5 H5B 109.5 . . ?
C3 C6 H6 109.5 . . ?
C3 C6 H6A 109.5 . . ?
H6 C6 H6A 109.5 . . ?
C3 C6 H6B 109.5 . . ?
H6 C6 H6B 109.5 . . ?
H6A C6 H6B 109.5 . . ?
C8 C7 C1 177.28(18) . . ?
C7 C8 Si1 169.77(16) . . ?
C8 Si1 C15 107.80(9) . . ?
C8 Si1 C9 104.58(9) . . ?
C15 Si1 C9 110.56(10) . . ?
C8 Si1 C12 108.08(8) . . ?
C15 Si1 C12 115.14(9) . . ?
C9 Si1 C12 110.08(9) . . ?
C11 C9 C10 110.1(2) . . ?
C11 C9 Si1 111.88(15) . . ?
C10 C9 Si1 110.87(16) . . ?
C11 C9 H9 108.0 . . ?
C10 C9 H9 108.0 . . ?
Si1 C9 H9 108.0 . . ?
C9 C10 H10 109.5 . . ?
C9 C10 H10A 109.5 . . ?
H10 C10 H10A 109.5 . . ?
C9 C10 H10B 109.5 . . ?
H10 C10 H10B 109.5 . . ?
H10A C10 H10B 109.5 . . ?
C9 C11 H11 109.5 . . ?
C9 C11 H11A 109.5 . . ?
H11 C11 H11A 109.5 . . ?
C9 C11 H11B 109.5 . . ?
H11 C11 H11B 109.5 . . ?
H11A C11 H11B 109.5 . . ?
C14 C12 C13 111.02(17) . . ?
C14 C12 Si1 114.26(14) . . ?
C13 C12 Si1 112.70(14) . . ?
C14 C12 H12 106.1 . . ?
C13 C12 H12 106.1 . . ?
Si1 C12 H12 106.1 . . ?
C12 C13 H13 109.5 . . ?
C12 C13 H13A 109.5 . . ?
H13 C13 H13A 109.5 . . ?
C12 C13 H13B 109.5 . . ?
H13 C13 H13B 109.5 . . ?
H13A C13 H13B 109.5 . . ?
C12 C14 H14 109.5 . . ?
C12 C14 H14A 109.5 . . ?
H14 C14 H14A 109.5 . . ?
C12 C14 H14B 109.5 . . ?
H14 C14 H14B 109.5 . . ?
H14A C14 H14B 109.5 . . ?
C17 C15 C16 111.09(19) . . ?
C17 C15 Si1 112.68(15) . . ?
C16 C15 Si1 114.66(15) . . ?
C17 C15 H15 105.9 . . ?
C16 C15 H15 105.9 . . ?
Si1 C15 H15 105.9 . . ?
C15 C16 H16 109.5 . . ?
C15 C16 H16A 109.5 . . ?
H16 C16 H16A 109.5 . . ?
C15 C16 H16B 109.5 . . ?
H16 C16 H16B 109.5 . . ?
H16A C16 H16B 109.5 . . ?
C15 C17 H17 109.5 . . ?
C15 C17 H17A 109.5 . . ?
H17 C17 H17A 109.5 . . ?
C15 C17 H17B 109.5 . . ?
H17 C17 H17B 109.5 . . ?
H17A C17 H17B 109.5 . . ?
C19 C18 C20 110.85(15) . . ?
C19 C18 C1 113.71(14) . . ?
C20 C18 C1 111.51(14) . . ?
C19 C18 H18 106.8 . . ?
C20 C18 H18 106.8 . . ?
C1 C18 H18 106.8 . . ?
O3 C19 C18 109.57(14) . . ?
O3 C19 H19 109.8 . . ?
C18 C19 H19 109.8 . . ?
O3 C19 H19A 109.8 . . ?
C18 C19 H19A 109.8 . . ?
H19 C19 H19A 108.2 . . ?
C19 O3 H3 109.5 . . ?
C21 C20 C18 112.97(14) . . ?
C21 C20 H20 109.0 . . ?
C18 C20 H20 109.0 . . ?
C21 C20 H20A 109.0 . . ?
C18 C20 H20A 109.0 . . ?
H20 C20 H20A 107.8 . . ?
C26 C21 C22 118.28(18) . . ?
C26 C21 C20 121.63(18) . . ?
C22 C21 C20 120.08(17) . . ?
C23 C22 C21 120.68(19) . . ?
C23 C22 H22 119.7 . . ?
C21 C22 H22 119.7 . . ?
C24 C23 C22 120.4(2) . . ?
C24 C23 H23 119.8 . . ?
C22 C23 H23 119.8 . . ?
C25 C24 C23 119.42(19) . . ?
C25 C24 H24 120.3 . . ?
C23 C24 H24 120.3 . . ?
C24 C25 C26 120.32(19) . . ?
C24 C25 H25 119.8 . . ?
C26 C25 H25 119.8 . . ?
C21 C26 C25 120.92(19) . . ?
C21 C26 H26 119.5 . . ?
C25 C26 H26 119.5 . . ?
C28 C27 C1 114.83(14) . . ?
C28 C27 H27 108.6 . . ?
C1 C27 H27 108.6 . . ?
C28 C27 H27A 108.6 . . ?
C1 C27 H27A 108.6 . . ?
H27 C27 H27A 107.5 . . ?
C27 C28 C29 113.66(15) . . ?
C27 C28 H28 108.8 . . ?
C29 C28 H28 108.8 . . ?
C27 C28 H28A 108.8 . . ?
C29 C28 H28A 108.8 . . ?
H28 C28 H28A 107.7 . . ?
C30 C29 C28 114.97(15) . . ?
C30 C29 H29 108.5 . . ?
C28 C29 H29 108.5 . . ?
C30 C29 H29A 108.5 . . ?
C28 C29 H29A 108.5 . . ?
H29 C29 H29A 107.5 . . ?
C29 C30 C31 112.69(17) . . ?
C29 C30 H30 109.1 . . ?
C31 C30 H30 109.1 . . ?
C29 C30 H30A 109.1 . . ?
C31 C30 H30A 109.1 . . ?
H30 C30 H30A 107.8 . . ?
C30 C31 H31 109.5 . . ?
C30 C31 H31A 109.5 . . ?
H31 C31 H31A 109.5 . . ?
C30 C31 H31B 109.5 . . ?
H31 C31 H31B 109.5 . . ?
H31A C31 H31B 109.5 . . ?

loop_
_geom_bond_atom_site_label_1
_geom_bond_atom_site_label_2
_geom_bond_distance
_geom_bond_site_symmetry_2
_geom_bond_publ_flag
C1 N1 1.476(2) . ?
C1 C7 1.482(2) . ?
C1 C27 1.542(2) . ?
C1 C18 1.564(2) . ?
N1 C2 1.342(2) . ?
N1 H1 0.8800 . ?
C2 O1 1.220(2) . ?
C2 O2 1.347(2) . ?
O2 C3 1.476(2) . ?
C3 C5 1.509(3) . ?
C3 C4 1.516(3) . ?
C3 C6 1.519(3) . ?
C4 H4 0.9800 . ?
C4 H4A 0.9800 . ?
C4 H4B 0.9800 . ?
C5 H5 0.9800 . ?
C5 H5A 0.9800 . ?
C5 H5B 0.9800 . ?
C6 H6 0.9800 . ?
C6 H6A 0.9800 . ?
C6 H6B 0.9800 . ?
C7 C8 1.203(3) . ?
C8 Si1 1.8376(18) . ?
Si1 C15 1.876(2) . ?
Si1 C9 1.886(2) . ?
Si1 C12 1.890(2) . ?
C9 C11 1.535(3) . ?
C9 C10 1.535(3) . ?
C9 H9 1.0000 . ?
C10 H10 0.9800 . ?
C10 H10A 0.9800 . ?
C10 H10B 0.9800 . ?
C11 H11 0.9800 . ?
C11 H11A 0.9800 . ?
C11 H11B 0.9800 . ?
C12 C14 1.528(3) . ?
C12 C13 1.534(3) . ?
C12 H12 1.0000 . ?
C13 H13 0.9800 . ?
C13 H13A 0.9800 . ?
C13 H13B 0.9800 . ?
C14 H14 0.9800 . ?
C14 H14A 0.9800 . ?
C14 H14B 0.9800 . ?
C15 C17 1.522(3) . ?
C15 C16 1.537(3) . ?
C15 H15 1.0000 . ?
C16 H16 0.9800 . ?
C16 H16A 0.9800 . ?
C16 H16B 0.9800 . ?
C17 H17 0.9800 . ?
C17 H17A 0.9800 . ?
C17 H17B 0.9800 . ?
C18 C19 1.528(2) . ?
C18 C20 1.544(2) . ?
C18 H18 1.0000 . ?
C19 O3 1.424(2) . ?
C19 H19 0.9900 . ?
C19 H19A 0.9900 . ?
O3 H3 0.8400 . ?
C20 C21 1.514(3) . ?
C20 H20 0.9900 . ?
C20 H20A 0.9900 . ?
C21 C26 1.383(3) . ?
C21 C22 1.392(3) . ?
C22 C23 1.386(3) . ?
C22 H22 0.9500 . ?
C23 C24 1.379(3) . ?
C23 H23 0.9500 . ?
C24 C25 1.376(3) . ?
C24 H24 0.9500 . ?
C25 C26 1.388(3) . ?
C25 H25 0.9500 . ?
C26 H26 0.9500 . ?
C27 C28 1.526(2) . ?
C27 H27 0.9900 . ?
C27 H27A 0.9900 . ?
C28 C29 1.529(3) . ?
C28 H28 0.9900 . ?
C28 H28A 0.9900 . ?
C29 C30 1.518(3) . ?
C29 H29 0.9900 . ?
C29 H29A 0.9900 . ?
C30 C31 1.520(3) . ?
C30 H30 0.9900 . ?
C30 H30A 0.9900 . ?
C31 H31 0.9800 . ?
C31 H31A 0.9800 . ?
C31 H31B 0.9800 . ?

loop_
_geom_torsion_atom_site_label_1
_geom_torsion_atom_site_label_2
_geom_torsion_atom_site_label_3
_geom_torsion_atom_site_label_4
_geom_torsion
_geom_torsion_site_symmetry_1
_geom_torsion_site_symmetry_2
_geom_torsion_site_symmetry_3
_geom_torsion_site_symmetry_4
_geom_torsion_publ_flag
C7 C1 N1 C2 47.0(2) . . . . ?
C27 C1 N1 C2 -74.3(2) . . . . ?
C18 C1 N1 C2 163.04(15) . . . . ?
C1 N1 C2 O1 -1.7(3) . . . . ?
C1 N1 C2 O2 178.98(15) . . . . ?
O1 C2 O2 C3 -2.1(3) . . . . ?
N1 C2 O2 C3 177.27(14) . . . . ?
C2 O2 C3 C5 -63.0(2) . . . . ?
C2 O2 C3 C4 178.35(16) . . . . ?
C2 O2 C3 C6 61.5(2) . . . . ?
C7 C8 Si1 C15 -113.5(9) . . . . ?
C7 C8 Si1 C9 4.2(9) . . . . ?
C7 C8 Si1 C12 121.5(9) . . . . ?
C8 Si1 C9 C11 55.49(17) . . . . ?
C15 Si1 C9 C11 171.27(15) . . . . ?
C12 Si1 C9 C11 -60.39(18) . . . . ?
C8 Si1 C9 C10 -67.82(18) . . . . ?
C15 Si1 C9 C10 47.97(18) . . . . ?
C12 Si1 C9 C10 176.30(16) . . . . ?
C8 Si1 C12 C14 40.86(18) . . . . ?
C15 Si1 C12 C14 -79.71(18) . . . . ?
C9 Si1 C12 C14 154.51(16) . . . . ?
C8 Si1 C12 C13 168.80(14) . . . . ?
C15 Si1 C12 C13 48.23(17) . . . . ?
C9 Si1 C12 C13 -77.55(17) . . . . ?
C8 Si1 C15 C17 -66.83(16) . . . . ?
C9 Si1 C15 C17 179.41(14) . . . . ?
C12 Si1 C15 C17 53.89(17) . . . . ?
C8 Si1 C15 C16 164.79(16) . . . . ?
C9 Si1 C15 C16 51.03(19) . . . . ?
C12 Si1 C15 C16 -74.49(19) . . . . ?
N1 C1 C18 C19 68.37(17) . . . . ?
C7 C1 C18 C19 -174.16(14) . . . . ?
C27 C1 C18 C19 -52.18(19) . . . . ?
N1 C1 C18 C20 -57.86(18) . . . . ?
C7 C1 C18 C20 59.62(18) . . . . ?
C27 C1 C18 C20 -178.41(14) . . . . ?
C20 C18 C19 O3 63.06(19) . . . . ?
C1 C18 C19 O3 -63.51(19) . . . . ?
C19 C18 C20 C21 69.00(19) . . . . ?
C1 C18 C20 C21 -163.22(15) . . . . ?
C18 C20 C21 C26 -97.4(2) . . . . ?
C18 C20 C21 C22 83.4(2) . . . . ?
C26 C21 C22 C23 0.0(3) . . . . ?
C20 C21 C22 C23 179.23(19) . . . . ?
C21 C22 C23 C24 0.2(3) . . . . ?
C22 C23 C24 C25 -0.1(3) . . . . ?
C23 C24 C25 C26 -0.1(3) . . . . ?
C22 C21 C26 C25 -0.3(3) . . . . ?
C20 C21 C26 C25 -179.50(17) . . . . ?
C24 C25 C26 C21 0.3(3) . . . . ?
N1 C1 C27 C28 -177.63(15) . . . . ?
C7 C1 C27 C28 61.54(19) . . . . ?
C18 C1 C27 C28 -58.9(2) . . . . ?
C1 C27 C28 C29 175.34(15) . . . . ?
C27 C28 C29 C30 65.8(2) . . . . ?
C28 C29 C30 C31 168.32(17) . . . . ?
